data_4025102
loop_
_publ_author_name
'Shin'ichi Nakatsuji'
'Mitsunori Nobusawa'
'Hideto Suzuki'
'Hiroki Akutsu'
'Jun-ichi Yamada'

_publ_contact_author_email nakatuji@sci.u-hyogo.ac.jp
_publ_contact_author_fax +81-791-58-0164
_publ_contact_author_name 'Shin'ichi Nakatsuji'
_publ_contact_author_phone +81-791-58-0163
_publ_section_title
;
Spin-Carrying Benzoquinone Derivatives
;
_journal_name_full 'Journal of Organic Chemistry'
_journal_page_first 9345
_journal_page_last 9350
_journal_paper_doi 10.1021/jo902007m
_journal_volume 74
_journal_year 2009
_chemical_formula_moiety 'C15 H17 Br3 N O4 '
_chemical_formula_sum 'C15 H17 Br3 N O4'
_chemical_formula_weight 515.02
_space_group_IT_number 14
_symmetry_cell_setting monoclinic
_symmetry_Int_Tables_number 14
_symmetry_space_group_name_Hall '-P 2yn'
_symmetry_space_group_name_H-M 'P 1 21/n 1'
_audit_creation_date 2008-05-03
_audit_creation_method 'by CrystalStructure 3.8'
_cell_angle_alpha 90.0000
_cell_angle_beta 96.16(2)
_cell_angle_gamma 90.0000
_cell_formula_units_Z 4
_cell_length_a 6.263(3)
_cell_length_b 19.199(4)
_cell_length_c 15.512(2)
_cell_measurement_reflns_used 25
_cell_measurement_temperature 297.1
_cell_measurement_theta_max 15.0
_cell_measurement_theta_min 14.7
_cell_volume 1854.5(10)
_computing_cell_refinement 'MSC/AFC Diffractometer Control'
_computing_data_collection 'MSC/AFC Diffractometer Control'
_computing_data_reduction CrystalStructure
_computing_publication_material 'CrystalStructure 3.8'
_computing_structure_refinement CRYSTALS
_diffrn_measured_fraction_theta_full 0.998
_diffrn_measured_fraction_theta_max 0.998
_diffrn_measurement_device_type 'Rigaku AFC5R'
_diffrn_measurement_method \w-2\q
_diffrn_radiation_type 'Mo K\a'
_diffrn_radiation_wavelength 0.71069
_diffrn_reflns_av_R_equivalents 0.067
_diffrn_reflns_limit_h_max 8
_diffrn_reflns_limit_h_min 0
_diffrn_reflns_limit_k_max 24
_diffrn_reflns_limit_k_min 0
_diffrn_reflns_limit_l_max 20
_diffrn_reflns_limit_l_min -20
_diffrn_reflns_number 4612
_diffrn_reflns_theta_full 27.49
_diffrn_reflns_theta_max 27.49
_diffrn_standards_decay_% 0.00
_diffrn_standards_interval_count 0
_diffrn_standards_number 3
_exptl_absorpt_coefficient_mu 6.562
_exptl_absorpt_correction_T_max 0.426
_exptl_absorpt_correction_T_min 0.340
_exptl_absorpt_correction_type psi-scan
_exptl_absorpt_process_details
;
theta-dependent psi-scan (North, Phillips & Mathews, 1968)'
;
_exptl_crystal_colour black
_exptl_crystal_density_diffrn 1.844
_exptl_crystal_density_method 'not measured'
_exptl_crystal_description rod
_exptl_crystal_F_000 1004.00
_exptl_crystal_size_max 0.60
_exptl_crystal_size_mid 0.13
_exptl_crystal_size_min 0.13
_refine_diff_density_max 1.13
_refine_diff_density_min -0.99
_refine_ls_extinction_method none
_refine_ls_goodness_of_fit_ref 1.169
_refine_ls_hydrogen_treatment refall
_refine_ls_number_parameters 225
_refine_ls_number_reflns 1318
_refine_ls_R_factor_gt 0.0688
_refine_ls_shift/su_max 0.0000
_refine_ls_structure_factor_coef F
_refine_ls_weighting_details
;
    Chebychev polynomial with 5 parameters (Carruthers & Watkin, 1979)
    15.4111    -3.9069    9.7887    4.7049    -0.6347
;
_refine_ls_weighting_scheme calc
_refine_ls_wR_factor_ref 0.0664
_reflns_number_gt 1312
_reflns_number_total 4237
_reflns_threshold_expression F^2^>2.0\s(F^2^)
_cod_data_source_file jo902007m_si_002.cif
_cod_data_source_block '_A071001a_________________'
_cod_original_formula_sum 'C15 H17 Br3 N O4 '
_cod_database_code 4025102

loop_
_symmetry_equiv_pos_site_id
_symmetry_equiv_pos_as_xyz
1 +X,+Y,+Z
2 1/2-X,1/2+Y,1/2-Z
3 -X,-Y,-Z
4 1/2+X,1/2-Y,1/2+Z

loop_
_atom_site_label
_atom_site_type_symbol
_atom_site_fract_x
_atom_site_fract_y
_atom_site_fract_z
_atom_site_U_iso_or_equiv
_atom_site_adp_type
_atom_site_occupancy
_atom_site_symmetry_multiplicity
_atom_site_calc_flag
_atom_site_refinement_flags
_atom_site_disorder_assembly
_atom_site_disorder_group
Br(1) Br -0.3306(2) 0.07793(7) -0.01198(10) 0.0645(4) Uani 1.00 1 d . . .
Br(2) Br 0.4264(2) 0.06155(8) -0.27574(11) 0.0747(5) Uani 1.00 1 d . . .
Br(3) Br 0.0979(3) -0.07641(8) -0.25319(12) 0.0960(6) Uani 1.00 1 d . . .
O(1) O 0.2801(14) 0.1796(4) -0.1705(5) 0.061(2) Uani 1.00 1 d . . .
O(4) O -0.2049(16) -0.0397(5) -0.1246(7) 0.079(3) Uani 1.00 1 d . . .
O(5) O 0.3910(16) 0.3710(4) 0.1761(6) 0.076(3) Uani 1.00 1 d . . .
O(6) O -0.0250(12) 0.1921(4) -0.0587(5) 0.050(2) Uani 1.00 1 d . . .
N(1) N 0.3064(14) 0.3275(4) 0.1187(7) 0.047(3) Uani 1.00 1 d . . .
C(9) C 0.2820(19) 0.2528(5) 0.1507(8) 0.047(3) Uani 1.00 1 d . . .
C(10) C 0.1538(18) 0.2261(5) -0.0051(7) 0.042(3) Uani 1.00 1 d . . .
C(11) C -0.093(2) 0.0095(6) -0.1339(8) 0.052(4) Uani 1.00 1 d . . .
C(12) C -0.1152(18) 0.0765(6) -0.0875(7) 0.045(3) Uani 1.00 1 d . . .
C(13) C 0.143(2) 0.3025(6) -0.0293(8) 0.053(4) Uani 1.00 1 d . . .
C(14) C 0.1719(19) 0.1283(6) -0.1563(8) 0.043(3) Uani 1.00 1 d . . .
C(15) C 0.0121(19) 0.1313(5) -0.0957(8) 0.044(3) Uani 1.00 1 d . . .
C(16) C 0.1178(18) 0.2158(5) 0.0885(8) 0.048(3) Uani 1.00 1 d . . .
C(17) C 0.204(2) 0.2548(7) 0.2380(9) 0.073(5) Uani 1.00 1 d . . .
C(18) C 0.3014(19) 0.3476(6) 0.0293(9) 0.054(4) Uani 1.00 1 d . . .
C(19) C 0.078(2) 0.0076(6) -0.1923(9) 0.060(4) Uani 1.00 1 d . . .
C(20) C 0.503(2) 0.2183(7) 0.1553(10) 0.072(4) Uani 1.00 1 d . . .
C(21) C 0.531(2) 0.3404(8) -0.0010(11) 0.084(5) Uani 1.00 1 d . . .
C(22) C 0.2038(19) 0.0623(6) -0.2030(9) 0.059(4) Uani 1.00 1 d . . .
C(23) C 0.229(2) 0.4226(6) 0.0204(11) 0.085(5) Uani 1.00 1 d . . .
H(1) H 0.2999 0.2772 0.2754 0.086 Uiso 1.00 1 c R . .
H(2) H 0.1800 0.2031 0.2594 0.086 Uiso 1.00 1 c R . .
H(3) H 0.0737 0.2832 0.2363 0.086 Uiso 1.00 1 c R . .
H(4) H 0.5414 0.2109 0.0971 0.084 Uiso 1.00 1 c R . .
H(5) H 0.4939 0.1743 0.1843 0.084 Uiso 1.00 1 c R . .
H(6) H 0.6091 0.2468 0.1865 0.084 Uiso 1.00 1 c R . .
H(7) H 0.6060 0.3835 0.0091 0.102 Uiso 1.00 1 c R . .
H(8) H 0.5213 0.3295 -0.0619 0.102 Uiso 1.00 1 c R . .
H(9) H 0.6048 0.3037 0.0312 0.102 Uiso 1.00 1 c R . .
H(10) H 0.0869 0.4296 0.0445 0.101 Uiso 1.00 1 c R . .
H(11) H 0.2105 0.4380 -0.0450 0.101 Uiso 1.00 1 c R . .
H(12) H 0.3322 0.4572 0.0542 0.101 Uiso 1.00 1 c R . .
H(13) H 0.1705 0.3099 -0.0936 0.063 Uiso 1.00 1 c R . .
H(14) H 0.0017 0.3194 -0.0219 0.063 Uiso 1.00 1 c R . .
H(15) H 0.1181 0.1626 0.1050 0.057 Uiso 1.00 1 c R . .
H(16) H -0.0107 0.2371 0.0964 0.057 Uiso 1.00 1 c R . .
H(17) H 0.2878 0.2064 -0.0174 0.050 Uiso 1.00 1 c R . .

loop_
_atom_site_aniso_label
_atom_site_aniso_U_11
_atom_site_aniso_U_22
_atom_site_aniso_U_33
_atom_site_aniso_U_12
_atom_site_aniso_U_13
_atom_site_aniso_U_23
Br(1) 0.0529(7) 0.0756(9) 0.0659(10) -0.0059(7) 0.0109(7) 0.0070(7)
Br(2) 0.0790(11) 0.0796(10) 0.0681(10) 0.0181(8) 0.0205(8) 0.0049(8)
Br(3) 0.1514(17) 0.0472(8) 0.0905(14) 0.0032(9) 0.0183(12) -0.0175(8)
O(1) 0.064(5) 0.057(5) 0.062(6) -0.015(4) 0.006(5) -0.011(4)
O(4) 0.073(6) 0.050(5) 0.111(8) -0.007(5) -0.002(6) 0.002(5)
O(5) 0.083(7) 0.056(5) 0.085(7) -0.020(5) -0.008(6) -0.021(5)
O(6) 0.034(4) 0.051(4) 0.063(6) -0.006(3) -0.006(4) -0.014(4)
N(1) 0.036(6) 0.047(5) 0.056(6) -0.000(4) 0.002(5) -0.002(5)
C(9) 0.044(7) 0.045(7) 0.048(8) 0.006(5) -0.016(6) -0.012(5)
C(10) 0.037(6) 0.041(5) 0.048(7) -0.010(5) 0.005(5) -0.011(5)
C(11) 0.053(8) 0.038(7) 0.061(8) -0.001(7) -0.019(7) 0.010(6)
C(12) 0.047(6) 0.059(7) 0.027(5) -0.003(6) -0.005(5) 0.009(5)
C(13) 0.052(7) 0.058(7) 0.049(8) -0.011(6) -0.005(7) -0.002(5)
C(14) 0.038(7) 0.040(6) 0.051(7) -0.006(5) 0.003(6) -0.007(5)
C(15) 0.040(7) 0.036(6) 0.052(8) -0.006(6) -0.008(6) 0.000(5)
C(16) 0.045(7) 0.037(6) 0.060(8) -0.006(5) -0.002(6) -0.008(5)
C(17) 0.086(12) 0.067(9) 0.061(10) -0.008(7) -0.019(9) -0.013(7)
C(18) 0.053(8) 0.045(7) 0.065(10) -0.009(6) 0.013(7) 0.016(6)
C(19) 0.076(10) 0.048(7) 0.052(8) 0.016(7) -0.010(7) -0.005(6)
C(20) 0.052(8) 0.071(9) 0.087(11) 0.007(7) -0.023(8) -0.017(8)
C(21) 0.072(10) 0.082(10) 0.102(13) -0.026(8) 0.021(9) -0.004(9)
C(22) 0.042(7) 0.058(8) 0.072(9) 0.005(6) -0.012(6) 0.012(7)
C(23) 0.111(12) 0.056(8) 0.087(11) -0.012(8) 0.011(9) 0.011(8)

loop_
_atom_type_symbol
_atom_type_description
_atom_type_scat_dispersion_real
_atom_type_scat_dispersion_imag
_atom_type_scat_source
C C 0.003 0.002
;
International Tables for Crystallography
(1992, Vol. C, Tables 4.2.6.8 and 6.1.1.4)
;
H H 0.000 0.000
;
International Tables for Crystallography
(1992, Vol. C, Table 6.1.1.4)
;
N N 0.006 0.003
;
International Tables for Crystallography
(1992, Vol. C, Tables 4.2.6.8 and 6.1.1.4)
;
O O 0.011 0.006
;
International Tables for Crystallography
(1992, Vol. C, Tables 4.2.6.8 and 6.1.1.4)
;
Br Br -0.290 2.459
;
International Tables for Crystallography
(1992, Vol. C, Tables 4.2.6.8 and 6.1.1.4)
;

loop_
_geom_angle_atom_site_label_1
_geom_angle_atom_site_label_2
_geom_angle_atom_site_label_3
_geom_angle
_geom_angle_publ_flag
_geom_angle_site_symmetry_1
_geom_angle_site_symmetry_2
_geom_angle_site_symmetry_3
C(10) O(6) C(15) 118.3(8) yes . . .
O(5) N(1) C(9) 115.5(9) yes . . .
O(5) N(1) C(18) 117.2(9) yes . . .
C(9) N(1) C(18) 124.8(9) yes . . .
N(1) C(9) C(16) 108.6(9) yes . . .
N(1) C(9) C(17) 109.0(10) yes . . .
N(1) C(9) C(20) 107.4(10) yes . . .
C(16) C(9) C(17) 108.9(11) yes . . .
C(16) C(9) C(20) 112.1(10) yes . . .
C(17) C(9) C(20) 110.7(11) yes . . .
O(6) C(10) C(13) 106.2(8) yes . . .
O(6) C(10) C(16) 107.7(9) yes . . .
C(13) C(10) C(16) 111.0(9) yes . . .
O(4) C(11) C(12) 122.6(12) yes . . .
O(4) C(11) C(19) 121.8(12) yes . . .
C(12) C(11) C(19) 115.6(10) yes . . .
Br(1) C(12) C(11) 115.1(8) yes . . .
Br(1) C(12) C(15) 121.6(9) yes . . .
C(11) C(12) C(15) 123.2(11) yes . . .
C(10) C(13) C(18) 113.0(9) yes . . .
O(1) C(14) C(15) 121.1(11) yes . . .
O(1) C(14) C(22) 119.5(11) yes . . .
C(15) C(14) C(22) 119.4(10) yes . . .
O(6) C(15) C(12) 121.1(11) yes . . .
O(6) C(15) C(14) 118.7(10) yes . . .
C(12) C(15) C(14) 119.5(10) yes . . .
C(9) C(16) C(10) 113.1(10) yes . . .
N(1) C(18) C(13) 111.5(9) yes . . .
N(1) C(18) C(21) 109.9(10) yes . . .
N(1) C(18) C(23) 108.6(11) yes . . .
C(13) C(18) C(21) 109.0(11) yes . . .
C(13) C(18) C(23) 108.3(10) yes . . .
C(21) C(18) C(23) 109.4(11) yes . . .
Br(3) C(19) C(11) 115.1(9) yes . . .
Br(3) C(19) C(22) 122.6(11) yes . . .
C(11) C(19) C(22) 122.3(12) yes . . .
Br(2) C(22) C(14) 116.4(9) yes . . .
Br(2) C(22) C(19) 123.7(10) yes . . .
C(14) C(22) C(19) 119.9(12) yes . . .
O(6) C(10) H(17) 110.0 no . . .
C(13) C(10) H(17) 110.3 no . . .
C(16) C(10) H(17) 111.4 no . . .
C(10) C(13) H(13) 111.3 no . . .
C(10) C(13) H(14) 108.1 no . . .
C(18) C(13) H(13) 109.3 no . . .
C(18) C(13) H(14) 106.5 no . . .
H(13) C(13) H(14) 108.4 no . . .
C(9) C(16) H(15) 108.6 no . . .
C(9) C(16) H(16) 104.5 no . . .
C(10) C(16) H(15) 111.4 no . . .
C(10) C(16) H(16) 106.9 no . . .
H(15) C(16) H(16) 112.2 no . . .
C(9) C(17) H(1) 109.6 no . . .
C(9) C(17) H(2) 109.3 no . . .
C(9) C(17) H(3) 110.1 no . . .
H(1) C(17) H(2) 110.5 no . . .
H(1) C(17) H(3) 104.4 no . . .
H(2) C(17) H(3) 112.8 no . . .
C(9) C(20) H(4) 109.5 no . . .
C(9) C(20) H(5) 107.6 no . . .
C(9) C(20) H(6) 110.8 no . . .
H(4) C(20) H(5) 109.7 no . . .
H(4) C(20) H(6) 109.3 no . . .
H(5) C(20) H(6) 109.9 no . . .
C(18) C(21) H(7) 109.2 no . . .
C(18) C(21) H(8) 110.7 no . . .
C(18) C(21) H(9) 108.6 no . . .
H(7) C(21) H(8) 108.9 no . . .
H(7) C(21) H(9) 110.3 no . . .
H(8) C(21) H(9) 109.1 no . . .
C(18) C(23) H(10) 111.1 no . . .
C(18) C(23) H(11) 110.9 no . . .
C(18) C(23) H(12) 113.7 no . . .
H(10) C(23) H(11) 108.1 no . . .
H(10) C(23) H(12) 104.8 no . . .
H(11) C(23) H(12) 107.9 no . . .

loop_
_geom_bond_atom_site_label_1
_geom_bond_atom_site_label_2
_geom_bond_distance
_geom_bond_publ_flag
_geom_bond_site_symmetry_1
_geom_bond_site_symmetry_2
Br(1) C(12) 1.879(12) yes . .
Br(2) C(22) 1.886(14) yes . .
Br(3) C(19) 1.880(13) yes . .
O(1) C(14) 1.229(15) yes . .
O(4) C(11) 1.196(15) yes . .
O(5) N(1) 1.290(13) yes . .
O(6) C(10) 1.474(13) yes . .
O(6) C(15) 1.330(14) yes . .
N(1) C(9) 1.531(14) yes . .
N(1) C(18) 1.437(17) yes . .
C(9) C(16) 1.510(16) yes . .
C(9) C(17) 1.49(2) yes . .
C(9) C(20) 1.529(18) yes . .
C(10) C(13) 1.515(16) yes . .
C(10) C(16) 1.507(17) yes . .
C(11) C(12) 1.488(17) yes . .
C(11) C(19) 1.47(2) yes . .
C(12) C(15) 1.334(16) yes . .
C(13) C(18) 1.536(17) yes . .
C(14) C(15) 1.447(18) yes . .
C(14) C(22) 1.484(18) yes . .
C(18) C(21) 1.56(2) yes . .
C(18) C(23) 1.513(17) yes . .
C(19) C(22) 1.336(18) yes . .
C(10) H(17) 0.958 no . .
C(13) H(13) 1.040 no . .
C(13) H(14) 0.964 no . .
C(16) H(15) 1.053 no . .
C(16) H(16) 0.922 no . .
C(17) H(1) 0.900 no . .
C(17) H(2) 1.062 no . .
C(17) H(3) 0.978 no . .
C(20) H(4) 0.969 no . .
C(20) H(5) 0.962 no . .
C(20) H(6) 0.951 no . .
C(21) H(7) 0.957 no . .
C(21) H(8) 0.964 no . .
C(21) H(9) 0.955 no . .
C(23) H(10) 1.010 no . .
C(23) H(11) 1.050 no . .
C(23) H(12) 1.031 no . .

loop_
_geom_contact_atom_site_label_1
_geom_contact_atom_site_label_2
_geom_contact_distance
_geom_contact_publ_flag
_geom_contact_site_symmetry_1
_geom_contact_site_symmetry_2
Br(2) O(4) 3.667(10) ? . 1_655
Br(2) O(5) 3.598(9) ? . 4_454
Br(2) O(5) 3.342(10) ? . 4_554
Br(2) C(11) 3.671(12) ? . 1_655
O(1) O(5) 3.362(13) ? . 4_454
O(1) C(17) 3.383(19) ? . 4_554
O(1) C(20) 3.626(17) ? . 4_454
O(4) Br(2) 3.667(10) ? . 1_455
O(4) C(16) 3.459(14) ? . 3_555
O(5) Br(2) 3.342(10) ? . 4_455
O(5) Br(2) 3.598(9) ? . 4_555
O(5) O(1) 3.362(13) ? . 4_555
O(5) C(14) 2.979(15) ? . 4_555
O(5) C(15) 3.541(16) ? . 4_555
O(5) C(19) 3.235(16) ? . 4_555
O(5) C(22) 2.867(16) ? . 4_555
O(6) C(17) 3.567(16) ? . 4_454
C(11) Br(2) 3.671(12) ? . 1_455
C(14) O(5) 2.979(15) ? . 4_454
C(15) O(5) 3.541(16) ? . 4_454
C(16) O(4) 3.459(14) ? . 3_555
C(17) O(1) 3.383(19) ? . 4_455
C(17) O(6) 3.567(16) ? . 4_555
C(19) O(5) 3.235(16) ? . 4_454
C(20) O(1) 3.626(17) ? . 4_555
C(22) O(5) 2.867(16) ? . 4_454
Br(1) H(4) 3.211 ? . 1_455
Br(1) H(17) 3.429 ? . 1_455
Br(2) H(3) 3.119 ? . 4_554
Br(2) H(10) 3.068 ? . 4_554
Br(2) H(11) 3.686 ? . 2_544
Br(3) H(2) 2.986 ? . 3_555
Br(3) H(5) 3.260 ? . 3_655
Br(3) H(8) 3.403 ? . 2_544
Br(3) H(11) 3.482 ? . 2_544
Br(3) H(13) 3.640 ? . 2_544
Br(3) H(15) 3.243 ? . 3_555
O(1) H(1) 3.146 ? . 4_454
O(1) H(1) 3.547 ? . 4_554
O(1) H(2) 3.622 ? . 4_554
O(1) H(3) 2.560 ? . 4_554
O(1) H(6) 2.749 ? . 4_454
O(4) H(5) 3.232 ? . 3_555
O(4) H(15) 2.432 ? . 3_555
O(6) H(1) 2.751 ? . 4_454
O(6) H(9) 3.551 ? . 1_455
C(11) H(15) 3.341 ? . 3_555
C(12) H(1) 3.529 ? . 4_454
C(13) H(9) 3.598 ? . 1_455
C(14) H(1) 3.052 ? . 4_454
C(14) H(3) 3.590 ? . 4_554
C(14) H(6) 3.413 ? . 4_454
C(15) H(1) 2.878 ? . 4_454
C(16) H(4) 3.628 ? . 1_455
C(16) H(9) 3.654 ? . 1_455
C(20) H(16) 3.292 ? . 1_655
C(21) H(14) 3.030 ? . 1_655
C(21) H(16) 3.680 ? . 1_655
C(23) H(10) 3.542 ? . 3_565
H(1) O(1) 3.547 ? . 4_455
H(1) O(1) 3.146 ? . 4_555
H(1) O(6) 2.751 ? . 4_555
H(1) C(12) 3.529 ? . 4_555
H(1) C(14) 3.052 ? . 4_555
H(1) C(15) 2.878 ? . 4_555
H(1) H(13) 3.361 ? . 4_555
H(2) Br(3) 2.986 ? . 3_555
H(2) O(1) 3.622 ? . 4_455
H(2) H(8) 3.107 ? . 4_455
H(2) H(13) 3.633 ? . 4_555
H(3) Br(2) 3.119 ? . 4_455
H(3) O(1) 2.560 ? . 4_455
H(3) C(14) 3.590 ? . 4_455
H(3) H(6) 3.012 ? . 1_455
H(4) Br(1) 3.211 ? . 1_655
H(4) C(16) 3.628 ? . 1_655
H(4) H(16) 2.852 ? . 1_655
H(5) Br(3) 3.260 ? . 3_655
H(5) O(4) 3.232 ? . 3_555
H(5) H(13) 3.516 ? . 4_555
H(6) O(1) 2.749 ? . 4_555
H(6) C(14) 3.413 ? . 4_555
H(6) H(3) 3.012 ? . 1_655
H(6) H(13) 3.562 ? . 4_555
H(6) H(16) 2.894 ? . 1_655
H(7) H(10) 3.131 ? . 1_655
H(7) H(11) 3.639 ? . 3_665
H(7) H(12) 3.248 ? . 3_665
H(7) H(14) 2.854 ? . 1_655
H(8) Br(3) 3.403 ? . 2_554
H(8) H(2) 3.107 ? . 4_554
H(8) H(14) 3.012 ? . 1_655
H(9) O(6) 3.551 ? . 1_655
H(9) C(13) 3.598 ? . 1_655
H(9) C(16) 3.654 ? . 1_655
H(9) H(14) 2.718 ? . 1_655
H(9) H(16) 2.817 ? . 1_655
H(10) Br(2) 3.068 ? . 4_455
H(10) C(23) 3.542 ? . 3_565
H(10) H(7) 3.131 ? . 1_455
H(10) H(10) 3.174 ? . 3_565
H(10) H(11) 3.152 ? . 3_565
H(10) H(12) 3.618 ? . 3_565
H(11) Br(2) 3.686 ? . 2_554
H(11) Br(3) 3.482 ? . 2_554
H(11) H(7) 3.639 ? . 3_665
H(11) H(10) 3.152 ? . 3_565
H(11) H(12) 3.515 ? . 3_665
H(12) H(7) 3.248 ? . 3_665
H(12) H(10) 3.618 ? . 3_565
H(12) H(11) 3.515 ? . 3_665
H(12) H(12) 3.272 ? . 3_665
H(13) Br(3) 3.640 ? . 2_554
H(13) H(1) 3.361 ? . 4_454
H(13) H(2) 3.633 ? . 4_454
H(13) H(5) 3.516 ? . 4_454
H(13) H(6) 3.562 ? . 4_454
H(14) C(21) 3.030 ? . 1_455
H(14) H(7) 2.854 ? . 1_455
H(14) H(8) 3.012 ? . 1_455
H(14) H(9) 2.718 ? . 1_455
H(15) Br(3) 3.243 ? . 3_555
H(15) O(4) 2.432 ? . 3_555
H(15) C(11) 3.341 ? . 3_555
H(16) C(20) 3.292 ? . 1_455
H(16) C(21) 3.680 ? . 1_455
H(16) H(4) 2.852 ? . 1_455
H(16) H(6) 2.894 ? . 1_455
H(16) H(9) 2.817 ? . 1_455
H(17) Br(1) 3.429 ? . 1_655

loop_
_geom_torsion_atom_site_label_1
_geom_torsion_atom_site_label_2
_geom_torsion_atom_site_label_3
_geom_torsion_atom_site_label_4
_geom_torsion
_geom_torsion_publ_flag
_geom_torsion_site_symmetry_1
_geom_torsion_site_symmetry_2
_geom_torsion_site_symmetry_3
_geom_torsion_site_symmetry_4
C(10) O(6) C(15) C(12) 129.2(11) ? . . . .
C(10) O(6) C(15) C(14) -60.6(14) ? . . . .
C(15) O(6) C(10) C(13) 136.6(10) ? . . . .
C(15) O(6) C(10) C(16) -104.3(11) ? . . . .
O(5) N(1) C(9) C(16) 160.8(10) ? . . . .
O(5) N(1) C(9) C(17) 42.3(13) ? . . . .
O(5) N(1) C(9) C(20) -77.7(13) ? . . . .
O(5) N(1) C(18) C(13) -163.8(9) ? . . . .
O(5) N(1) C(18) C(21) 75.1(12) ? . . . .
O(5) N(1) C(18) C(23) -44.5(14) ? . . . .
C(9) N(1) C(18) C(13) 35.0(14) ? . . . .
C(9) N(1) C(18) C(21) -86.1(13) ? . . . .
C(9) N(1) C(18) C(23) 154.2(11) ? . . . .
C(18) N(1) C(9) C(16) -37.7(14) ? . . . .
C(18) N(1) C(9) C(17) -156.2(11) ? . . . .
C(18) N(1) C(9) C(20) 83.8(13) ? . . . .
N(1) C(9) C(16) C(10) 47.3(12) ? . . . .
C(17) C(9) C(16) C(10) 165.9(10) ? . . . .
C(20) C(9) C(16) C(10) -71.2(13) ? . . . .
O(6) C(10) C(13) C(18) 172.5(9) ? . . . .
O(6) C(10) C(16) C(9) -175.8(8) ? . . . .
C(13) C(10) C(16) C(9) -59.9(12) ? . . . .
C(16) C(10) C(13) C(18) 55.7(13) ? . . . .
O(4) C(11) C(12) Br(1) 0.6(16) ? . . . .
O(4) C(11) C(12) C(15) 178.3(12) ? . . . .
O(4) C(11) C(19) Br(3) 2.1(17) ? . . . .
O(4) C(11) C(19) C(22) -179.8(9) ? . . . .
C(12) C(11) C(19) Br(3) -178.1(8) ? . . . .
C(12) C(11) C(19) C(22) -0.0(17) ? . . . .
C(19) C(11) C(12) Br(1) -179.2(8) ? . . . .
C(19) C(11) C(12) C(15) -1.5(17) ? . . . .
Br(1) C(12) C(15) O(6) -8.2(16) ? . . . .
Br(1) C(12) C(15) C(14) -178.4(8) ? . . . .
C(11) C(12) C(15) O(6) 174.2(10) ? . . . .
C(11) C(12) C(15) C(14) 4.0(17) ? . . . .
C(10) C(13) C(18) N(1) -41.8(14) ? . . . .
C(10) C(13) C(18) C(21) 79.8(13) ? . . . .
C(10) C(13) C(18) C(23) -161.2(12) ? . . . .
O(1) C(14) C(15) O(6) 3.8(17) ? . . . .
O(1) C(14) C(15) C(12) 174.2(11) ? . . . .
O(1) C(14) C(22) Br(2) 4.2(15) ? . . . .
O(1) C(14) C(22) C(19) -175.6(12) ? . . . .
C(15) C(14) C(22) Br(2) -176.5(8) ? . . . .
C(15) C(14) C(22) C(19) 3.7(18) ? . . . .
C(22) C(14) C(15) O(6) -175.5(10) ? . . . .
C(22) C(14) C(15) C(12) -5.1(16) ? . . . .
Br(3) C(19) C(22) Br(2) -3.0(17) ? . . . .
Br(3) C(19) C(22) C(14) 176.8(9) ? . . . .
C(11) C(19) C(22) Br(2) 179.1(9) ? . . . .
C(11) C(19) C(22) C(14) -1.2(19) ? . . . .
